data_4517820
loop_
_publ_author_name
'Lu, Bo'
'Fang, Xiaoyu'
'Yan, Dongpeng'

_publ_section_title
;
 Luminescent Polymorphic Co-crystals: A Promising Way to the Diversity of
 Molecular Assembly, Fluorescence Polarization, and Optical Waveguide.
;
_journal_name_full 'ACS applied materials &amp; interfaces'
_journal_paper_doi 10.1021/acsami.0c06794
_journal_year 2020
_chemical_formula_moiety 'C18 H2 B F15 O, C16 H8 N2'
_chemical_formula_sum 'C34 H10 B F15 N2 O'
_chemical_formula_weight 758.25
_space_group_crystal_system triclinic
_space_group_IT_number 2
_space_group_name_Hall '-P 1'
_space_group_name_H-M_alt 'P -1'
_atom_sites_solution_hydrogens mixed
_audit_creation_date 2018-11-30
_audit_creation_method
;
Olex2 1.2
(compiled 2018.05.29 svn.r3508 for OlexSys, GUI svn.r5506)
;
_cell_angle_alpha 113.285(5)
_cell_angle_beta 97.678(4)
_cell_angle_gamma 94.858(4)
_cell_formula_units_Z 2
_cell_length_a 8.1231(3)
_cell_length_b 12.6785(7)
_cell_length_c 15.4949(7)
_cell_measurement_reflns_used 5535
_cell_measurement_temperature 100.01(10)
_cell_measurement_theta_max 71.7900
_cell_measurement_theta_min 3.8000
_cell_volume 1436.01(13)
_computing_cell_refinement 'CrysAlisPro 1.171.39.46e (Rigaku OD, 2018)'
_computing_data_collection 'CrysAlisPro 1.171.39.46e (Rigaku OD, 2018)'
_computing_data_reduction 'CrysAlisPro 1.171.39.46e (Rigaku OD, 2018)'
_computing_molecular_graphics 'Olex2 (Dolomanov et al., 2009)'
_computing_publication_material 'Olex2 (Dolomanov et al., 2009)'
_computing_structure_refinement 'ShelXL (Sheldrick, 2015)'
_diffrn_ambient_environment N~2~
_diffrn_ambient_temperature 100.01(10)
_diffrn_detector 'CCD plate'
_diffrn_detector_area_resol_mean 5.3127
_diffrn_detector_type AtlasS2
_diffrn_measured_fraction_theta_full 0.998
_diffrn_measured_fraction_theta_max 0.969
_diffrn_measurement_details
;
List of Runs (angles in degrees, time in seconds):

  # Type    Start    End  Width  t~exp~   \w     \q     \k     \f   Frames
--------------------------------------------------------------------------
  1  \w   -118.00 -11.00   1.00    3.00    --  -41.49 -77.00 -60.00  107
  2  \w   -116.00 -27.00   1.00    3.00    --  -41.49 -37.00-180.00   89
  3  \w     51.00  77.00   1.00    3.00    --   41.49  37.00-180.00   26
  4  \w      3.00  81.00   1.00    3.00    --   41.49 -99.00 150.00   78
  5  \w      2.00  59.00   1.00    3.00    --   41.49 -99.00  60.00   57
  6  \w     99.00 163.00   1.00   18.00    --  104.69 125.00 -30.00   64
  7  \w     26.00 107.00   1.00   18.00    --  104.69 -94.00 -90.00   81
  8  \w     30.00 129.00   1.00   18.00    --  104.69 -77.00   0.00   99
  9  \w     61.00  89.00   1.00   18.00    --  104.69-125.00   0.00   28
 10  \w     86.00 113.00   1.00   18.00    --  104.69-125.00 150.00   27
 11  \w     93.00 118.00   1.00   18.00    --  104.69-125.00   0.00   25
 12  \w     67.00 128.00   1.00   18.00    --  104.69 -45.00  60.00   61
 13  \w     77.00 173.00   1.00   18.00    --  104.69  30.00 150.00   96
 14  \w     78.00 136.00   1.00   18.00    --  104.69  30.00  60.00   58
 15  \w    106.00 132.00   1.00   18.00    --  104.69 125.00   0.00   26
 16  \w     74.00 154.00   1.00   18.00    --  104.69  77.00  60.00   80
 17  \w     57.00 103.00   1.00   18.00    --  104.69 -94.00-180.00   46
 18  \w     61.00 126.00   1.00   18.00    --  104.69 -30.00-150.00   65
;
_diffrn_measurement_device 'four-circle diffractometer'
_diffrn_measurement_device_type 'SuperNova, Dual, Cu at home/near, AtlasS2'
_diffrn_measurement_method '\w scans'
_diffrn_orient_matrix_type 'CrysAlisPro convention (1999,Acta A55,543-557)'
_diffrn_orient_matrix_UB_11 -0.1239563000
_diffrn_orient_matrix_UB_12 0.0482591000
_diffrn_orient_matrix_UB_13 0.0678906000
_diffrn_orient_matrix_UB_21 -0.0067151000
_diffrn_orient_matrix_UB_22 -0.1084943000
_diffrn_orient_matrix_UB_23 0.0219651000
_diffrn_orient_matrix_UB_31 0.1485482000
_diffrn_orient_matrix_UB_32 0.0617058000
_diffrn_orient_matrix_UB_33 0.0838343000
_diffrn_radiation_monochromator mirror
_diffrn_radiation_probe x-ray
_diffrn_radiation_type CuK\a
_diffrn_radiation_wavelength 1.54184
_diffrn_reflns_av_R_equivalents 0.0354
_diffrn_reflns_av_unetI/netI 0.0474
_diffrn_reflns_Laue_measured_fraction_full 0.998
_diffrn_reflns_Laue_measured_fraction_max 0.969
_diffrn_reflns_limit_h_max 9
_diffrn_reflns_limit_h_min -8
_diffrn_reflns_limit_k_max 15
_diffrn_reflns_limit_k_min -13
_diffrn_reflns_limit_l_max 18
_diffrn_reflns_limit_l_min -18
_diffrn_reflns_number 9740
_diffrn_reflns_point_group_measured_fraction_full 0.998
_diffrn_reflns_point_group_measured_fraction_max 0.969
_diffrn_reflns_theta_full 67.684
_diffrn_reflns_theta_max 72.087
_diffrn_reflns_theta_min 3.838
_diffrn_source 'micro-focus sealed X-ray tube'
_diffrn_source_type 'SuperNova (Cu) X-ray Source'
_exptl_absorpt_coefficient_mu 1.563
_exptl_absorpt_correction_T_max 1.00000
_exptl_absorpt_correction_T_min 0.72104
_exptl_absorpt_correction_type multi-scan
_exptl_absorpt_process_details
;
CrysAlisPro 1.171.39.46e (Rigaku Oxford Diffraction, 2018)
Empirical absorption correction using spherical harmonics,
 implemented in SCALE3 ABSPACK scaling algorithm.
;
_exptl_crystal_colour 'clear light yellow'
_exptl_crystal_colour_lustre clear
_exptl_crystal_colour_modifier light
_exptl_crystal_colour_primary yellow
_exptl_crystal_density_diffrn 1.754
_exptl_crystal_description plate
_exptl_crystal_F_000 752
_exptl_crystal_size_max 0.12
_exptl_crystal_size_mid 0.1
_exptl_crystal_size_min 0.04
_refine_diff_density_max 0.300
_refine_diff_density_min -0.271
_refine_diff_density_rms 0.056
_refine_ls_extinction_method none
_refine_ls_goodness_of_fit_ref 1.022
_refine_ls_hydrogen_treatment mixed
_refine_ls_matrix_type full
_refine_ls_number_parameters 484
_refine_ls_number_reflns 5479
_refine_ls_number_restraints 0
_refine_ls_restrained_S_all 1.022
_refine_ls_R_factor_all 0.0410
_refine_ls_R_factor_gt 0.0356
_refine_ls_shift/su_max 0.001
_refine_ls_shift/su_mean 0.000
_refine_ls_structure_factor_coef Fsqd
_refine_ls_weighting_details 'w=1/[\s^2^(Fo^2^)+(0.0465P)^2^+0.1563P] where P=(Fo^2^+2Fc^2^)/3'
_refine_ls_weighting_scheme calc
_refine_ls_wR_factor_gt 0.0896
_refine_ls_wR_factor_ref 0.0946
_reflns_Friedel_coverage 0.000
_reflns_number_gt 4804
_reflns_number_total 5479
_reflns_threshold_expression 'I > 2\s(I)'
_cod_data_source_file am0c06794_si_003.cif
_cod_data_source_block 20181130a
_cod_database_code 4517820
_shelx_shelxl_version_number 2014/7
_chemical_oxdiff_formula 'C1 H1 N1 B1 F1 O1'
_chemical_oxdiff_usercomment tpfbdca
_shelx_space_group_comment
;
The symmetry employed for this shelxl refinement is uniquely defined
by the following loop, which should always be used as a source of
symmetry information in preference to the above space-group names.
They are only intended as comments.
;
_shelx_estimated_absorpt_t_max 0.940
_shelx_estimated_absorpt_t_min 0.835
_reflns_odcompleteness_completeness 99.92
_reflns_odcompleteness_iscentric 1
_reflns_odcompleteness_theta 66.97
_olex2_refinement_description
;
1. Fixed Uiso
 At 1.2 times of:
  All C(H) groups, All O(H,H) groups
2.a Aromatic/amide H refined with riding coordinates:
 C22(H22), C29(H29), C32(H32), C23(H23), C24(H24), C25(H25), C31(H31), C30(H30)
;
_olex2_date_sample_data_collection 2018-11-30
_olex2_submission_special_instructions 'No special instructions were received'
_oxdiff_exptl_absorpt_empirical_details
;
Empirical correction (ABSPACK) includes:
- Absorption correction using spherical harmonics
- Frame scaling
;
_oxdiff_exptl_absorpt_empirical_full_max 2.427
_oxdiff_exptl_absorpt_empirical_full_min 0.310

loop_
_space_group_symop_operation_xyz
'x, y, z'
'-x, -y, -z'

loop_
_atom_site_label
_atom_site_type_symbol
_atom_site_fract_x
_atom_site_fract_y
_atom_site_fract_z
_atom_site_U_iso_or_equiv
_atom_site_adp_type
_atom_site_occupancy
_atom_site_site_symmetry_order
_atom_site_calc_flag
_atom_site_refinement_flags_posn
_atom_site_refinement_flags_adp
_atom_site_refinement_flags_occupancy
_atom_site_disorder_assembly
_atom_site_disorder_group
F6 F 1.00452(10) 0.43321(8) 0.18274(6) 0.02079(19) Uani 1 1 d . . . . .
F5 F 0.94928(10) 0.53914(7) 0.37016(6) 0.01874(18) Uani 1 1 d . . . . .
F4 F 1.18945(10) 0.47241(8) 0.46373(6) 0.0215(2) Uani 1 1 d . . . . .
F10 F 0.45479(10) 0.53306(8) 0.16326(6) 0.02155(19) Uani 1 1 d . . . . .
F1 F 0.67884(10) 0.14872(8) 0.21193(6) 0.01965(19) Uani 1 1 d . . . . .
F15 F 0.69853(10) 0.23135(8) 0.05502(6) 0.0230(2) Uani 1 1 d . . . . .
F11 F 0.28993(10) 0.34712(8) 0.25119(6) 0.0224(2) Uani 1 1 d . . . . .
F2 F 0.91257(11) 0.08631(8) 0.31028(7) 0.0226(2) Uani 1 1 d . . . . .
F7 F 1.09200(11) 0.56849(9) 0.09853(7) 0.0250(2) Uani 1 1 d . . . . .
F9 F 0.54379(12) 0.66196(9) 0.07199(7) 0.0283(2) Uani 1 1 d . . . . .
F3 F 1.16935(10) 0.24607(9) 0.43888(6) 0.0225(2) Uani 1 1 d . . . . .
F13 F 0.14309(12) 0.04018(9) -0.05081(7) 0.0312(2) Uani 1 1 d . . . . .
F8 F 0.86577(13) 0.68407(9) 0.04049(7) 0.0308(2) Uani 1 1 d . . . . .
F12 F 0.06138(10) 0.18263(9) 0.11692(7) 0.0290(2) Uani 1 1 d . . . . .
F14 F 0.46483(12) 0.06606(9) -0.07958(7) 0.0305(2) Uani 1 1 d . . . . .
O1 O 0.58279(12) 0.48242(10) 0.31855(7) 0.0158(2) Uani 1 1 d . . . . .
H1A H 0.612(2) 0.558(2) 0.3406(14) 0.019 Uiso 1 1 d R . . . .
H1B H 0.562(2) 0.4588(19) 0.3605(15) 0.019 Uiso 1 1 d R . . . .
N2 N 0.52309(14) 1.35092(11) 0.41990(9) 0.0184(3) Uani 1 1 d . . . . .
N1 N 0.64207(16) 0.71593(11) 0.37255(9) 0.0212(3) Uani 1 1 d . . . . .
C27 C 0.55545(16) 1.14529(13) 0.40890(10) 0.0159(3) Uani 1 1 d . . . . .
C13 C 0.50647(16) 0.29934(12) 0.15867(10) 0.0147(3) Uani 1 1 d . . . . .
C1 C 0.80336(16) 0.34783(13) 0.28364(10) 0.0138(3) Uani 1 1 d . . . . .
C6 C 0.93752(17) 0.42509(13) 0.35097(10) 0.0153(3) Uani 1 1 d . . . . .
C28 C 0.45571(16) 1.04887(13) 0.33220(10) 0.0160(3) Uani 1 1 d . . . . .
C21 C 0.70089(16) 1.01964(13) 0.46894(10) 0.0155(3) Uani 1 1 d . . . . .
C14 C 0.34098(17) 0.28154(13) 0.16970(10) 0.0167(3) Uani 1 1 d . . . . .
C9 C 0.93444(18) 0.55950(14) 0.11477(10) 0.0188(3) Uani 1 1 d . . . . .
C18 C 0.54041(17) 0.22317(13) 0.07201(11) 0.0169(3) Uani 1 1 d . . . . .
C3 C 0.92300(17) 0.19772(13) 0.32292(10) 0.0169(3) Uani 1 1 d . . . . .
C26 C 0.67792(16) 1.13378(13) 0.47731(10) 0.0157(3) Uani 1 1 d . . . . .
C20 C 0.60359(17) 0.92317(13) 0.39072(10) 0.0161(3) Uani 1 1 d . . . . .
C19 C 0.62651(17) 0.80801(14) 0.38097(10) 0.0183(3) Uani 1 1 d . . . . .
C5 C 1.06193(16) 0.39315(14) 0.40183(10) 0.0163(3) Uani 1 1 d . . . . .
C7 C 0.72557(17) 0.47860(12) 0.18124(10) 0.0150(3) Uani 1 1 d . . . . .
C2 C 0.80258(16) 0.23351(13) 0.27204(10) 0.0155(3) Uani 1 1 d . . . . .
C12 C 0.61516(17) 0.53946(13) 0.14913(10) 0.0171(3) Uani 1 1 d . . . . .
C22 C 0.82035(17) 1.00796(13) 0.53957(10) 0.0168(3) Uani 1 1 d . . . . .
H22 H 0.8351 0.9343 0.5356 0.020 Uiso 1 1 calc R . . . .
C29 C 0.33007(17) 1.06122(14) 0.26442(11) 0.0186(3) Uani 1 1 d . . . . .
H29 H 0.3105 1.1349 0.2708 0.022 Uiso 1 1 calc R . . . .
C8 C 0.88561(17) 0.49029(13) 0.16029(10) 0.0165(3) Uani 1 1 d . . . . .
C4 C 1.05322(17) 0.27868(14) 0.38830(10) 0.0169(3) Uani 1 1 d . . . . .
C16 C 0.25965(18) 0.12288(14) 0.01666(11) 0.0208(3) Uani 1 1 d . . . . .
C32 C 0.38386(18) 0.83688(14) 0.24328(10) 0.0189(3) Uani 1 1 d . . . . .
H32 H 0.4002 0.7621 0.2354 0.023 Uiso 1 1 calc R . . . .
C23 C 0.91324(17) 1.10357(14) 0.61295(11) 0.0187(3) Uani 1 1 d . . . . .
H23 H 0.9900 1.0947 0.6589 0.022 Uiso 1 1 calc R . . . .
C33 C 0.48198(16) 0.93453(13) 0.32183(10) 0.0162(3) Uani 1 1 d . . . . .
C10 C 0.8206(2) 0.61821(14) 0.08550(11) 0.0213(3) Uani 1 1 d . . . . .
C34 C 0.53537(16) 1.25984(14) 0.41639(10) 0.0166(3) Uani 1 1 d . . . . .
C24 C 0.89367(17) 1.21691(14) 0.61977(11) 0.0197(3) Uani 1 1 d . . . . .
H24 H 0.9595 1.2814 0.6694 0.024 Uiso 1 1 calc R . . . .
C11 C 0.65803(19) 0.60733(14) 0.10183(10) 0.0200(3) Uani 1 1 d . . . . .
C17 C 0.42253(19) 0.13659(14) 0.00202(11) 0.0198(3) Uani 1 1 d . . . . .
C25 C 0.77932(17) 1.23205(13) 0.55416(11) 0.0181(3) Uani 1 1 d . . . . .
H25 H 0.7674 1.3066 0.5595 0.022 Uiso 1 1 calc R . . . .
C31 C 0.26627(18) 0.85232(14) 0.17966(11) 0.0217(3) Uani 1 1 d . . . . .
H31 H 0.2034 0.7879 0.1285 0.026 Uiso 1 1 calc R . . . .
C15 C 0.21839(17) 0.19592(14) 0.10111(11) 0.0197(3) Uani 1 1 d . . . . .
C30 C 0.23859(18) 0.96542(15) 0.19044(11) 0.0213(3) Uani 1 1 d . . . . .
H30 H 0.1572 0.9744 0.1466 0.026 Uiso 1 1 calc R . . . .
B1 B 0.65856(18) 0.39833(14) 0.23362(11) 0.0138(3) Uani 1 1 d . . . . .

loop_
_atom_site_aniso_label
_atom_site_aniso_U_11
_atom_site_aniso_U_22
_atom_site_aniso_U_33
_atom_site_aniso_U_23
_atom_site_aniso_U_13
_atom_site_aniso_U_12
F6 0.0170(4) 0.0262(5) 0.0257(4) 0.0165(4) 0.0064(3) 0.0044(3)
F5 0.0211(4) 0.0129(4) 0.0191(4) 0.0057(3) -0.0005(3) -0.0031(3)
F4 0.0178(4) 0.0217(5) 0.0194(4) 0.0062(4) -0.0031(3) -0.0038(3)
F10 0.0177(4) 0.0254(5) 0.0267(4) 0.0154(4) 0.0056(3) 0.0040(3)
F1 0.0194(4) 0.0126(4) 0.0232(4) 0.0065(4) -0.0017(3) -0.0041(3)
F15 0.0178(4) 0.0227(5) 0.0223(4) 0.0028(4) 0.0079(3) -0.0029(3)
F11 0.0166(4) 0.0280(5) 0.0206(4) 0.0072(4) 0.0070(3) 0.0010(3)
F2 0.0244(4) 0.0156(4) 0.0311(5) 0.0131(4) 0.0046(3) 0.0035(3)
F7 0.0222(4) 0.0293(5) 0.0274(5) 0.0154(4) 0.0097(3) -0.0021(3)
F9 0.0340(5) 0.0318(6) 0.0310(5) 0.0232(4) 0.0084(4) 0.0124(4)
F3 0.0190(4) 0.0279(5) 0.0255(4) 0.0168(4) 0.0010(3) 0.0043(3)
F13 0.0247(4) 0.0261(5) 0.0296(5) 0.0035(4) -0.0041(4) -0.0113(4)
F8 0.0401(5) 0.0317(6) 0.0340(5) 0.0259(5) 0.0132(4) 0.0035(4)
F12 0.0143(4) 0.0312(5) 0.0371(5) 0.0111(4) 0.0049(3) -0.0048(3)
F14 0.0328(5) 0.0243(5) 0.0211(5) -0.0028(4) 0.0073(4) -0.0069(4)
O1 0.0207(4) 0.0120(5) 0.0164(5) 0.0070(4) 0.0061(4) 0.0008(4)
N2 0.0186(5) 0.0170(7) 0.0210(6) 0.0097(5) 0.0043(4) -0.0002(4)
N1 0.0292(6) 0.0136(7) 0.0190(6) 0.0059(5) 0.0029(5) 0.0009(5)
C27 0.0165(6) 0.0165(7) 0.0186(7) 0.0101(6) 0.0079(5) 0.0016(5)
C13 0.0162(6) 0.0131(7) 0.0163(6) 0.0083(6) 0.0025(5) -0.0003(5)
C1 0.0135(6) 0.0155(7) 0.0134(6) 0.0068(5) 0.0044(5) 0.0001(5)
C6 0.0175(6) 0.0141(7) 0.0157(6) 0.0075(6) 0.0047(5) 0.0000(5)
C28 0.0158(6) 0.0185(7) 0.0168(7) 0.0094(6) 0.0075(5) 0.0008(5)
C21 0.0160(6) 0.0170(7) 0.0169(6) 0.0089(6) 0.0088(5) 0.0013(5)
C14 0.0166(6) 0.0182(7) 0.0177(7) 0.0100(6) 0.0036(5) 0.0017(5)
C9 0.0208(6) 0.0186(7) 0.0160(6) 0.0065(6) 0.0057(5) -0.0025(5)
C18 0.0157(6) 0.0159(7) 0.0202(7) 0.0088(6) 0.0047(5) -0.0009(5)
C3 0.0193(6) 0.0159(7) 0.0202(7) 0.0108(6) 0.0080(5) 0.0028(5)
C26 0.0152(6) 0.0174(7) 0.0173(7) 0.0089(6) 0.0077(5) 0.0004(5)
C20 0.0181(6) 0.0156(7) 0.0180(7) 0.0088(6) 0.0092(5) 0.0021(5)
C19 0.0194(6) 0.0189(8) 0.0152(6) 0.0060(6) 0.0046(5) -0.0008(5)
C5 0.0129(6) 0.0212(8) 0.0132(6) 0.0063(6) 0.0021(5) -0.0009(5)
C7 0.0194(6) 0.0114(7) 0.0122(6) 0.0041(5) 0.0016(5) -0.0016(5)
C2 0.0131(6) 0.0161(7) 0.0161(6) 0.0061(6) 0.0030(5) -0.0016(5)
C12 0.0188(6) 0.0171(7) 0.0155(6) 0.0074(6) 0.0031(5) -0.0001(5)
C22 0.0175(6) 0.0165(7) 0.0205(7) 0.0103(6) 0.0083(5) 0.0029(5)
C29 0.0194(6) 0.0198(8) 0.0206(7) 0.0118(6) 0.0069(5) 0.0016(5)
C8 0.0182(6) 0.0156(7) 0.0145(6) 0.0061(6) 0.0017(5) -0.0009(5)
C4 0.0156(6) 0.0229(8) 0.0171(7) 0.0121(6) 0.0053(5) 0.0052(5)
C16 0.0203(7) 0.0172(7) 0.0215(7) 0.0084(6) -0.0032(5) -0.0057(6)
C32 0.0225(6) 0.0161(7) 0.0186(7) 0.0070(6) 0.0077(5) 0.0002(5)
C23 0.0172(6) 0.0231(8) 0.0189(7) 0.0116(6) 0.0047(5) 0.0020(5)
C33 0.0168(6) 0.0174(7) 0.0167(7) 0.0081(6) 0.0087(5) 0.0001(5)
C10 0.0321(8) 0.0170(7) 0.0173(7) 0.0102(6) 0.0068(6) -0.0021(6)
C34 0.0145(6) 0.0200(8) 0.0155(6) 0.0077(6) 0.0047(5) -0.0010(5)
C24 0.0204(6) 0.0177(7) 0.0183(7) 0.0057(6) 0.0034(5) -0.0023(5)
C11 0.0262(7) 0.0192(8) 0.0176(7) 0.0107(6) 0.0033(5) 0.0046(6)
C17 0.0248(7) 0.0166(7) 0.0164(7) 0.0059(6) 0.0038(5) -0.0014(6)
C25 0.0203(6) 0.0150(7) 0.0204(7) 0.0087(6) 0.0057(5) -0.0001(5)
C31 0.0233(7) 0.0210(8) 0.0175(7) 0.0059(6) 0.0045(5) -0.0048(6)
C15 0.0140(6) 0.0221(8) 0.0257(8) 0.0137(7) 0.0028(5) -0.0016(5)
C30 0.0190(6) 0.0266(8) 0.0194(7) 0.0120(6) 0.0023(5) -0.0013(6)
B1 0.0142(6) 0.0132(7) 0.0153(7) 0.0070(6) 0.0042(5) 0.0004(5)

loop_
_atom_type_symbol
_atom_type_description
_atom_type_scat_dispersion_real
_atom_type_scat_dispersion_imag
_atom_type_scat_source
C C 0.0181 0.0091 'International Tables Vol C Tables 4.2.6.8 and 6.1.1.4'
H H 0.0000 0.0000 'International Tables Vol C Tables 4.2.6.8 and 6.1.1.4'
B B 0.0090 0.0039 'International Tables Vol C Tables 4.2.6.8 and 6.1.1.4'
F F 0.0727 0.0534 'International Tables Vol C Tables 4.2.6.8 and 6.1.1.4'
N N 0.0311 0.0180 'International Tables Vol C Tables 4.2.6.8 and 6.1.1.4'
O O 0.0492 0.0322 'International Tables Vol C Tables 4.2.6.8 and 6.1.1.4'

loop_
_geom_angle_atom_site_label_1
_geom_angle_atom_site_label_2
_geom_angle_atom_site_label_3
_geom_angle
_geom_angle_site_symmetry_1
_geom_angle_site_symmetry_3
_geom_angle_publ_flag
H1A O1 H1B 114.0(19) . . ?
B1 O1 H1A 120.6(13) . . ?
B1 O1 H1B 117.0(14) . . ?
C28 C27 C26 122.71(14) . . ?
C28 C27 C34 118.73(13) . . ?
C26 C27 C34 118.53(13) . . ?
C14 C13 C18 114.13(12) . . ?
C14 C13 B1 127.61(13) . . ?
C18 C13 B1 118.24(12) . . ?
C6 C1 B1 119.21(13) . . ?
C2 C1 C6 113.96(13) . . ?
C2 C1 B1 126.63(12) . . ?
F5 C6 C1 119.36(13) . . ?
F5 C6 C5 116.36(12) . . ?
C5 C6 C1 124.28(14) . . ?
C27 C28 C29 122.39(14) . . ?
C27 C28 C33 118.72(13) . . ?
C29 C28 C33 118.89(13) . . ?
C20 C21 C26 118.41(13) . . ?
C20 C21 C22 122.79(14) . . ?
C22 C21 C26 118.80(13) . . ?
F11 C14 C13 120.95(12) . . ?
F11 C14 C15 115.26(12) . . ?
C15 C14 C13 123.77(14) . . ?
F7 C9 C8 120.28(14) . . ?
F7 C9 C10 119.79(13) . . ?
C10 C9 C8 119.93(13) . . ?
F15 C18 C13 118.87(12) . . ?
F15 C18 C17 117.12(13) . . ?
C17 C18 C13 123.99(13) . . ?
F2 C3 C2 120.86(13) . . ?
F2 C3 C4 119.79(13) . . ?
C4 C3 C2 119.34(14) . . ?
C27 C26 C21 118.74(13) . . ?
C27 C26 C25 122.22(14) . . ?
C25 C26 C21 119.05(13) . . ?
C21 C20 C19 118.98(13) . . ?
C21 C20 C33 122.90(14) . . ?
C33 C20 C19 118.11(13) . . ?
N1 C19 C20 178.91(16) . . ?
F4 C5 C6 120.68(14) . . ?
F4 C5 C4 120.18(13) . . ?
C4 C5 C6 119.14(13) . . ?
C12 C7 B1 119.68(12) . . ?
C8 C7 C12 113.94(13) . . ?
C8 C7 B1 126.31(13) . . ?
F1 C2 C1 121.43(12) . . ?
F1 C2 C3 114.76(13) . . ?
C1 C2 C3 123.77(13) . . ?
F10 C12 C7 119.65(13) . . ?
F10 C12 C11 116.11(13) . . ?
C11 C12 C7 124.24(13) . . ?
C21 C22 H22 119.7 . . ?
C23 C22 C21 120.69(14) . . ?
C23 C22 H22 119.7 . . ?
C28 C29 H29 119.8 . . ?
C30 C29 C28 120.31(15) . . ?
C30 C29 H29 119.8 . . ?
F6 C8 C9 115.19(12) . . ?
F6 C8 C7 121.30(13) . . ?
C9 C8 C7 123.50(14) . . ?
F3 C4 C3 120.19(14) . . ?
F3 C4 C5 120.31(12) . . ?
C5 C4 C3 119.49(13) . . ?
F13 C16 C17 120.34(14) . . ?
F13 C16 C15 120.46(14) . . ?
C15 C16 C17 119.19(13) . . ?
C33 C32 H32 119.8 . . ?
C31 C32 H32 119.8 . . ?
C31 C32 C33 120.43(15) . . ?
C22 C23 H23 119.8 . . ?
C22 C23 C24 120.48(14) . . ?
C24 C23 H23 119.8 . . ?
C20 C33 C28 118.47(13) . . ?
C20 C33 C32 122.63(14) . . ?
C32 C33 C28 118.89(13) . . ?
F8 C10 C9 120.44(14) . . ?
F8 C10 C11 120.31(15) . . ?
C9 C10 C11 119.25(14) . . ?
N2 C34 C27 177.45(15) . . ?
C23 C24 H24 119.6 . . ?
C25 C24 C23 120.72(13) . . ?
C25 C24 H24 119.6 . . ?
F9 C11 C12 120.67(14) . . ?
F9 C11 C10 120.24(14) . . ?
C10 C11 C12 119.10(14) . . ?
F14 C17 C18 120.60(13) . . ?
F14 C17 C16 119.94(13) . . ?
C18 C17 C16 119.46(14) . . ?
C26 C25 H25 119.9 . . ?
C24 C25 C26 120.22(14) . . ?
C24 C25 H25 119.9 . . ?
C32 C31 H31 119.6 . . ?
C32 C31 C30 120.78(14) . . ?
C30 C31 H31 119.6 . . ?
F12 C15 C14 120.66(14) . . ?
F12 C15 C16 119.89(13) . . ?
C16 C15 C14 119.45(13) . . ?
C29 C30 C31 120.68(14) . . ?
C29 C30 H30 119.7 . . ?
C31 C30 H30 119.7 . . ?
O1 B1 C13 108.13(10) . . ?
O1 B1 C1 104.97(11) . . ?
O1 B1 C7 105.01(11) . . ?
C13 B1 C1 114.19(12) . . ?
C13 B1 C7 108.13(11) . . ?
C7 B1 C1 115.72(11) . . ?

loop_
_geom_bond_atom_site_label_1
_geom_bond_atom_site_label_2
_geom_bond_distance
_geom_bond_site_symmetry_2
_geom_bond_publ_flag
F6 C8 1.3437(17) . ?
F5 C6 1.3481(18) . ?
F4 C5 1.3413(16) . ?
F10 C12 1.3505(16) . ?
F1 C2 1.3449(16) . ?
F15 C18 1.3488(16) . ?
F11 C14 1.3513(17) . ?
F2 C3 1.3406(18) . ?
F7 C9 1.3410(17) . ?
F9 C11 1.3424(18) . ?
F3 C4 1.3415(17) . ?
F13 C16 1.3377(17) . ?
F8 C10 1.3398(18) . ?
F12 C15 1.3397(17) . ?
F14 C17 1.3382(19) . ?
O1 H1A 0.88(2) . ?
O1 H1B 0.85(2) . ?
O1 B1 1.5702(18) . ?
N2 C34 1.148(2) . ?
N1 C19 1.142(2) . ?
C27 C28 1.411(2) . ?
C27 C26 1.414(2) . ?
C27 C34 1.436(2) . ?
C13 C14 1.3884(19) . ?
C13 C18 1.389(2) . ?
C13 B1 1.6285(19) . ?
C1 C6 1.394(2) . ?
C1 C2 1.388(2) . ?
C1 B1 1.634(2) . ?
C6 C5 1.384(2) . ?
C28 C29 1.428(2) . ?
C28 C33 1.432(2) . ?
C21 C26 1.432(2) . ?
C21 C20 1.413(2) . ?
C21 C22 1.425(2) . ?
C14 C15 1.386(2) . ?
C9 C8 1.389(2) . ?
C9 C10 1.373(2) . ?
C18 C17 1.379(2) . ?
C3 C2 1.391(2) . ?
C3 C4 1.381(2) . ?
C26 C25 1.428(2) . ?
C20 C19 1.438(2) . ?
C20 C33 1.414(2) . ?
C5 C4 1.376(2) . ?
C7 C12 1.396(2) . ?
C7 C8 1.391(2) . ?
C7 B1 1.633(2) . ?
C12 C11 1.384(2) . ?
C22 H22 0.9300 . ?
C22 C23 1.363(2) . ?
C29 H29 0.9300 . ?
C29 C30 1.364(2) . ?
C16 C17 1.380(2) . ?
C16 C15 1.376(2) . ?
C32 H32 0.9300 . ?
C32 C33 1.425(2) . ?
C32 C31 1.362(2) . ?
C23 H23 0.9300 . ?
C23 C24 1.423(2) . ?
C10 C11 1.383(2) . ?
C24 H24 0.9300 . ?
C24 C25 1.366(2) . ?
C25 H25 0.9300 . ?
C31 H31 0.9300 . ?
C31 C30 1.418(2) . ?
C30 H30 0.9300 . ?

loop_
_geom_torsion_atom_site_label_1
_geom_torsion_atom_site_label_2
_geom_torsion_atom_site_label_3
_geom_torsion_atom_site_label_4
_geom_torsion
_geom_torsion_site_symmetry_1
_geom_torsion_site_symmetry_2
_geom_torsion_site_symmetry_3
_geom_torsion_site_symmetry_4
_geom_torsion_publ_flag
F5 C6 C5 F4 -2.49(19) . . . . ?
F5 C6 C5 C4 177.39(12) . . . . ?
F4 C5 C4 F3 2.0(2) . . . . ?
F4 C5 C4 C3 -178.70(12) . . . . ?
F10 C12 C11 F9 -0.4(2) . . . . ?
F10 C12 C11 C10 179.62(13) . . . . ?
F15 C18 C17 F14 -1.3(2) . . . . ?
F15 C18 C17 C16 178.65(14) . . . . ?
F11 C14 C15 F12 0.6(2) . . . . ?
F11 C14 C15 C16 -178.40(14) . . . . ?
F2 C3 C2 F1 0.53(19) . . . . ?
F2 C3 C2 C1 178.14(13) . . . . ?
F2 C3 C4 F3 0.2(2) . . . . ?
F2 C3 C4 C5 -179.15(12) . . . . ?
F7 C9 C8 F6 -1.9(2) . . . . ?
F7 C9 C8 C7 178.67(13) . . . . ?
F7 C9 C10 F8 0.3(2) . . . . ?
F7 C9 C10 C11 179.37(13) . . . . ?
F13 C16 C17 F14 -0.8(2) . . . . ?
F13 C16 C17 C18 179.29(15) . . . . ?
F13 C16 C15 F12 1.5(2) . . . . ?
F13 C16 C15 C14 -179.52(14) . . . . ?
F8 C10 C11 F9 0.5(2) . . . . ?
F8 C10 C11 C12 -179.51(14) . . . . ?
C27 C28 C29 C30 178.88(14) . . . . ?
C27 C28 C33 C20 1.85(19) . . . . ?
C27 C28 C33 C32 -178.71(12) . . . . ?
C27 C26 C25 C24 178.63(13) . . . . ?
C13 C14 C15 F12 179.18(14) . . . . ?
C13 C14 C15 C16 0.2(2) . . . . ?
C13 C18 C17 F14 -179.66(15) . . . . ?
C13 C18 C17 C16 0.3(2) . . . . ?
C1 C6 C5 F4 178.28(12) . . . . ?
C1 C6 C5 C4 -1.8(2) . . . . ?
C6 C1 C2 F1 177.94(12) . . . . ?
C6 C1 C2 C3 0.5(2) . . . . ?
C6 C1 B1 O1 -60.10(15) . . . . ?
C6 C1 B1 C13 -178.34(12) . . . . ?
C6 C1 B1 C7 55.14(17) . . . . ?
C6 C5 C4 F3 -177.93(12) . . . . ?
C6 C5 C4 C3 1.4(2) . . . . ?
C28 C27 C26 C21 -0.5(2) . . . . ?
C28 C27 C26 C25 179.38(13) . . . . ?
C28 C29 C30 C31 0.1(2) . . . . ?
C21 C26 C25 C24 -1.5(2) . . . . ?
C21 C20 C33 C28 -0.4(2) . . . . ?
C21 C20 C33 C32 -179.79(13) . . . . ?
C21 C22 C23 C24 -0.6(2) . . . . ?
C14 C13 C18 F15 -178.50(13) . . . . ?
C14 C13 C18 C17 -0.2(2) . . . . ?
C14 C13 B1 O1 -6.4(2) . . . . ?
C14 C13 B1 C1 110.06(16) . . . . ?
C14 C13 B1 C7 -119.57(16) . . . . ?
C9 C10 C11 F9 -178.57(14) . . . . ?
C9 C10 C11 C12 1.4(2) . . . . ?
C18 C13 C14 F11 178.43(13) . . . . ?
C18 C13 C14 C15 -0.1(2) . . . . ?
C18 C13 B1 O1 172.50(13) . . . . ?
C18 C13 B1 C1 -71.07(17) . . . . ?
C18 C13 B1 C7 59.30(17) . . . . ?
C26 C27 C28 C29 178.79(13) . . . . ?
C26 C27 C28 C33 -1.4(2) . . . . ?
C26 C21 C20 C19 179.44(12) . . . . ?
C26 C21 C20 C33 -1.6(2) . . . . ?
C26 C21 C22 C23 -1.1(2) . . . . ?
C20 C21 C26 C27 1.98(19) . . . . ?
C20 C21 C26 C25 -177.92(12) . . . . ?
C20 C21 C22 C23 178.96(13) . . . . ?
C19 C20 C33 C28 178.63(12) . . . . ?
C19 C20 C33 C32 -0.78(19) . . . . ?
C7 C12 C11 F9 179.07(13) . . . . ?
C7 C12 C11 C10 -0.9(2) . . . . ?
C2 C1 C6 F5 -178.35(12) . . . . ?
C2 C1 C6 C5 0.9(2) . . . . ?
C2 C1 B1 O1 114.51(14) . . . . ?
C2 C1 B1 C13 -3.7(2) . . . . ?
C2 C1 B1 C7 -130.25(14) . . . . ?
C2 C3 C4 F3 179.18(12) . . . . ?
C2 C3 C4 C5 -0.2(2) . . . . ?
C12 C7 C8 F6 -177.15(12) . . . . ?
C12 C7 C8 C9 2.3(2) . . . . ?
C12 C7 B1 O1 -55.29(15) . . . . ?
C12 C7 B1 C13 59.98(16) . . . . ?
C12 C7 B1 C1 -170.51(12) . . . . ?
C22 C21 C26 C27 -177.97(12) . . . . ?
C22 C21 C26 C25 2.13(19) . . . . ?
C22 C21 C20 C19 -0.6(2) . . . . ?
C22 C21 C20 C33 178.38(12) . . . . ?
C22 C23 C24 C25 1.3(2) . . . . ?
C29 C28 C33 C20 -178.36(12) . . . . ?
C29 C28 C33 C32 1.08(19) . . . . ?
C8 C9 C10 F8 -179.18(13) . . . . ?
C8 C9 C10 C11 -0.1(2) . . . . ?
C8 C7 C12 F10 178.57(12) . . . . ?
C8 C7 C12 C11 -0.9(2) . . . . ?
C8 C7 B1 O1 127.69(14) . . . . ?
C8 C7 B1 C13 -117.05(14) . . . . ?
C8 C7 B1 C1 12.5(2) . . . . ?
C4 C3 C2 F1 -178.43(12) . . . . ?
C4 C3 C2 C1 -0.8(2) . . . . ?
C32 C31 C30 C29 0.5(2) . . . . ?
C23 C24 C25 C26 -0.2(2) . . . . ?
C33 C28 C29 C30 -0.9(2) . . . . ?
C33 C32 C31 C30 -0.3(2) . . . . ?
C10 C9 C8 F6 177.57(13) . . . . ?
C10 C9 C8 C7 -1.9(2) . . . . ?
C34 C27 C28 C29 -3.0(2) . . . . ?
C34 C27 C28 C33 176.73(12) . . . . ?
C34 C27 C26 C21 -178.68(12) . . . . ?
C34 C27 C26 C25 1.2(2) . . . . ?
C17 C16 C15 F12 -179.05(14) . . . . ?
C17 C16 C15 C14 -0.1(2) . . . . ?
C31 C32 C33 C28 -0.5(2) . . . . ?
C31 C32 C33 C20 178.92(13) . . . . ?
C15 C16 C17 F14 179.79(15) . . . . ?
C15 C16 C17 C18 -0.2(2) . . . . ?
B1 C13 C14 F11 -2.7(2) . . . . ?
B1 C13 C14 C15 178.81(14) . . . . ?
B1 C13 C18 F15 2.5(2) . . . . ?
B1 C13 C18 C17 -179.17(14) . . . . ?
B1 C1 C6 F5 -3.08(19) . . . . ?
B1 C1 C6 C5 176.12(13) . . . . ?
B1 C1 C2 F1 3.1(2) . . . . ?
B1 C1 C2 C3 -174.37(13) . . . . ?
B1 C7 C12 F10 1.2(2) . . . . ?
B1 C7 C12 C11 -178.28(13) . . . . ?
B1 C7 C8 F6 0.0(2) . . . . ?
B1 C7 C8 C9 179.47(13) . . . . ?
